data_2020019
loop_
_publ_author_name
'Pan, Fangfang'
'Kalf, Irmgard'
'Englert, Ulli'

_publ_section_title
;
 <i>N</i>-(6-Methylpyridin-2-yl)mesitylenesulfonamide and acetic acid -- a
 salt, a cocrystal or both?
;
_journal_coeditor_code FN3199
_journal_issue 8
_journal_name_full 'Acta Crystallographica Section C'
_journal_page_first
;
;
_journal_paper_doi 10.1107/S2053229615012826
_journal_volume 71
_journal_year 2015
_chemical_formula_iupac 'C15 H18.41 N2 O2 S, C2 H3.59 O2'
_chemical_formula_moiety 'C15 H18.41 N2 O2 S, C2 H3.59 O2'
_chemical_formula_sum 'C17 H22 N2 O4 S'
_chemical_formula_weight 350.42
_chemical_name_common
;
<i>N</i>-(6-Methylpyridin-2-yl)mesitylenesulfonamide--acetic acid (1/1)
;
_chemical_name_systematic
;
2,4,6-Trimethyl-<i>N</i>-(6-methylpyridin-2-yl)benzenesulfonamide; acetic acid
;
_space_group_crystal_system triclinic
_space_group_IT_number 2
_space_group_name_Hall '-P 1'
_space_group_name_H-M_alt 'P -1'
_symmetry_space_group_name_Hall '-P 1'
_symmetry_space_group_name_H-M 'P -1'
_atom_sites_solution_hydrogens mixed
_audit_creation_method SHELXL2013
_cell_angle_alpha 101.185(3)
_cell_angle_beta 90.964(3)
_cell_angle_gamma 114.909(2)
_cell_formula_units_Z 2
_cell_length_a 7.9881(12)
_cell_length_b 8.9052(13)
_cell_length_c 14.053(3)
_cell_measurement_reflns_used 2497
_cell_measurement_temperature 200(2)
_cell_measurement_theta_max 25.198
_cell_measurement_theta_min 2.682
_cell_volume 884.0(3)
_computing_cell_refinement
;
SAINT (Bruker, 2009)
;
_computing_data_collection
;
APEX2 (Bruker, 2003)
;
_computing_data_reduction
;
SAINT (Bruker, 2009)
;
_computing_molecular_graphics
;
PLATON (Spek, 2009)
;
_computing_publication_material
;
SHELXL2013 (Sheldrick, 2015)
;
_computing_structure_refinement
;
SHELXL2013 (Sheldrick, 2015)
;
_computing_structure_solution
;
SHELXS97 (Sheldrick, 2008)
;
_diffrn_ambient_temperature 200(2)
_diffrn_measured_fraction_theta_full 0.999
_diffrn_measured_fraction_theta_max 0.914
_diffrn_measurement_device_type 'Bruker APEX CCD'
_diffrn_measurement_method 'omega scans'
_diffrn_radiation_type MoK\a
_diffrn_radiation_wavelength 0.71073
_diffrn_reflns_av_R_equivalents 0.0368
_diffrn_reflns_limit_h_max 11
_diffrn_reflns_limit_h_min -10
_diffrn_reflns_limit_k_max 12
_diffrn_reflns_limit_k_min -12
_diffrn_reflns_limit_l_max 19
_diffrn_reflns_limit_l_min -20
_diffrn_reflns_number 13305
_diffrn_reflns_theta_full 25.242
_diffrn_reflns_theta_max 30.737
_diffrn_reflns_theta_min 2.586
_exptl_absorpt_coefficient_mu 0.206
_exptl_absorpt_correction_T_max 0.746
_exptl_absorpt_correction_T_min 0.659
_exptl_absorpt_correction_type multi-scan
_exptl_absorpt_process_details
;
(SADABS; Bruker, 2008)
;
_exptl_crystal_colour colourless
_exptl_crystal_density_diffrn 1.317
_exptl_crystal_description block
_exptl_crystal_F_000 372
_exptl_crystal_size_max 0.320
_exptl_crystal_size_mid 0.230
_exptl_crystal_size_min 0.220
_refine_diff_density_max 0.389
_refine_diff_density_min -0.345
_refine_ls_extinction_method none
_refine_ls_goodness_of_fit_ref 1.066
_refine_ls_hydrogen_treatment mixed
_refine_ls_matrix_type full
_refine_ls_number_parameters 234
_refine_ls_number_reflns 5046
_refine_ls_number_restraints 2
_refine_ls_restrained_S_all 1.065
_refine_ls_R_factor_all 0.0648
_refine_ls_R_factor_gt 0.0508
_refine_ls_shift/su_max 0.000
_refine_ls_shift/su_mean 0.000
_refine_ls_structure_factor_coef Fsqd
_refine_ls_weighting_details
;
 w=1/[\s^2^(Fo^2^)+(0.0706P)^2^+0.1843P]
 where P=(Fo^2^+2Fc^2^)/3
;
_refine_ls_weighting_scheme calc
_refine_ls_wR_factor_gt 0.1351
_refine_ls_wR_factor_ref 0.1475
_reflns_number_gt 4007
_reflns_number_total 5046
_reflns_threshold_expression 'I > 2\s(I)'
_cod_data_source_file fn3199sup1.cif
_cod_data_source_block 1_at_200K
_cod_database_code 2020019
_shelx_space_group_comment
;
The symmetry employed for this shelxl refinement is uniquely defined
by the following loop, which should always be used as a source of
symmetry information in preference to the above space-group names.
They are only intended as comments.
;
_shelx_estimated_absorpt_t_min 0.937
_shelx_estimated_absorpt_t_max 0.956
_shelxl_version_number 20.13

loop_
_space_group_symop_operation_xyz
'x, y, z'
'-x, -y, -z'

loop_
_atom_site_type_symbol
_atom_site_label
_atom_site_fract_x
_atom_site_fract_y
_atom_site_fract_z
_atom_site_U_iso_or_equiv
_atom_site_adp_type
_atom_site_calc_flag
_atom_site_occupancy
S S1 0.52748(5) 0.16246(5) 0.22364(3) 0.02771(13) Uani d 1
O O1 0.51955(18) 0.01364(15) 0.25184(9) 0.0356(3) Uani d 1
O O2 0.35668(17) 0.16402(16) 0.19319(10) 0.0362(3) Uani d 1
N N1 0.6996(2) 0.57015(18) 0.42350(10) 0.0289(3) Uani d 1
N N2 0.6307(2) 0.31528(18) 0.31978(11) 0.0309(3) Uani d 1
H H2 0.667(4) 0.278(4) 0.3672(18) 0.088(10) Uiso d 1
C C1 0.6409(2) 0.4770(2) 0.33241(12) 0.0272(3) Uani d 1
C C2 0.7177(2) 0.7309(2) 0.44655(13) 0.0331(4) Uani d 1
C C3 0.6746(3) 0.8034(2) 0.37714(14) 0.0374(4) Uani d 1
H H3 0.6850 0.9158 0.3939 0.045 Uiso calc 1
C C4 0.6160(3) 0.7080(2) 0.28255(14) 0.0403(4) Uani d 1
H H4 0.5871 0.7559 0.2335 0.048 Uiso calc 1
C C5 0.5990(3) 0.5447(2) 0.25870(13) 0.0366(4) Uani d 1
H H5 0.5598 0.4795 0.1936 0.044 Uiso calc 1
C C6 0.7877(3) 0.8255(3) 0.55062(15) 0.0486(5) Uani d 1
H H6A 0.7237 0.7515 0.5945 0.073 Uiso calc 1
H H6B 0.7633 0.9262 0.5636 0.073 Uiso calc 1
H H6C 0.9216 0.8605 0.5616 0.073 Uiso calc 1
C C7 0.6784(2) 0.2062(2) 0.13074(11) 0.0253(3) Uani d 1
C C8 0.6205(2) 0.2249(2) 0.03986(12) 0.0291(3) Uani d 1
C C9 0.7443(3) 0.2503(2) -0.03031(13) 0.0354(4) Uani d 1
H H9 0.7069 0.2630 -0.0916 0.042 Uiso calc 1
C C10 0.9195(3) 0.2579(3) -0.01488(14) 0.0380(4) Uani d 1
C C11 0.9726(2) 0.2397(3) 0.07525(13) 0.0363(4) Uani d 1
H H11 1.0928 0.2453 0.0870 0.044 Uiso calc 1
C C12 0.8565(2) 0.2136(2) 0.14879(12) 0.0292(3) Uani d 1
C C13 0.4332(3) 0.2157(3) 0.00973(14) 0.0385(4) Uani d 1
H H13A 0.4249 0.2206 -0.0592 0.058 Uiso calc 1
H H13B 0.4184 0.3116 0.0498 0.058 Uiso calc 1
H H13C 0.3348 0.1090 0.0190 0.058 Uiso calc 1
C C14 1.0460(3) 0.2821(4) -0.09495(16) 0.0580(6) Uani d 1
H H14A 1.0294 0.1710 -0.1326 0.087 Uiso calc 1
H H14B 1.1754 0.3479 -0.0660 0.087 Uiso calc 1
H H14C 1.0152 0.3431 -0.1382 0.087 Uiso calc 1
C C15 0.9301(3) 0.1902(3) 0.24182(13) 0.0373(4) Uani d 1
H H15A 1.0541 0.1949 0.2352 0.056 Uiso calc 1
H H15B 0.8464 0.0798 0.2542 0.056 Uiso calc 1
H H15C 0.9376 0.2808 0.2964 0.056 Uiso calc 1
O O3 0.7853(3) 0.46836(19) 0.57647(11) 0.0546(4) Uani d 1
H H1A 0.751(5) 0.487(5) 0.528(3) 0.043(9) Uiso d 0.59(3)
H H1B 0.749(7) 0.535(7) 0.467(3) 0.043(9) Uiso d 0.41(3)
O O4 0.7520(3) 0.2254(2) 0.48283(11) 0.0549(4) Uani d 1
C C16 0.7900(3) 0.3237(2) 0.56335(13) 0.0350(4) Uani d 1
C C17 0.8418(3) 0.2804(3) 0.65372(15) 0.0443(5) Uani d 1
H H17A 0.7307 0.1959 0.6736 0.066 Uiso calc 1
H H17B 0.8960 0.3830 0.7061 0.066 Uiso calc 1
H H17C 0.9327 0.2339 0.6405 0.066 Uiso calc 1

loop_
_atom_site_aniso_label
_atom_site_aniso_U_11
_atom_site_aniso_U_22
_atom_site_aniso_U_33
_atom_site_aniso_U_12
_atom_site_aniso_U_13
_atom_site_aniso_U_23
S1 0.0295(2) 0.0268(2) 0.0303(2) 0.01453(16) 0.00649(15) 0.00846(16)
O1 0.0451(7) 0.0268(6) 0.0378(7) 0.0164(5) 0.0089(6) 0.0116(5)
O2 0.0288(6) 0.0432(7) 0.0393(7) 0.0179(5) 0.0064(5) 0.0093(6)
N1 0.0339(7) 0.0286(7) 0.0261(7) 0.0154(6) 0.0047(6) 0.0057(6)
N2 0.0446(8) 0.0281(7) 0.0263(7) 0.0213(6) 0.0041(6) 0.0066(6)
C1 0.0326(8) 0.0272(8) 0.0265(8) 0.0163(6) 0.0080(6) 0.0083(6)
C2 0.0376(9) 0.0293(8) 0.0329(9) 0.0159(7) 0.0057(7) 0.0048(7)
C3 0.0483(10) 0.0281(8) 0.0404(10) 0.0200(8) 0.0070(8) 0.0095(7)
C4 0.0583(12) 0.0362(10) 0.0372(10) 0.0277(9) 0.0064(9) 0.0149(8)
C5 0.0539(11) 0.0337(9) 0.0280(9) 0.0240(8) 0.0045(8) 0.0082(7)
C6 0.0711(15) 0.0350(10) 0.0363(11) 0.0234(10) -0.0009(10) -0.0001(8)
C7 0.0260(7) 0.0267(7) 0.0249(7) 0.0130(6) 0.0033(6) 0.0056(6)
C8 0.0283(8) 0.0326(8) 0.0291(8) 0.0158(7) 0.0007(6) 0.0071(7)
C9 0.0368(9) 0.0471(10) 0.0272(8) 0.0217(8) 0.0027(7) 0.0111(7)
C10 0.0342(9) 0.0524(11) 0.0313(9) 0.0207(8) 0.0081(7) 0.0130(8)
C11 0.0275(8) 0.0519(11) 0.0333(9) 0.0204(8) 0.0043(7) 0.0105(8)
C12 0.0284(8) 0.0334(8) 0.0268(8) 0.0148(7) 0.0004(6) 0.0058(6)
C13 0.0375(9) 0.0541(11) 0.0331(9) 0.0285(9) -0.0008(7) 0.0102(8)
C14 0.0459(12) 0.101(2) 0.0407(12) 0.0384(13) 0.0194(9) 0.0276(13)
C15 0.0350(9) 0.0521(11) 0.0319(9) 0.0247(8) 0.0000(7) 0.0119(8)
O3 0.0938(13) 0.0372(8) 0.0339(8) 0.0311(8) -0.0108(8) 0.0056(6)
O4 0.0967(12) 0.0487(9) 0.0333(7) 0.0463(9) 0.0014(8) 0.0058(6)
C16 0.0392(9) 0.0328(9) 0.0326(9) 0.0140(7) 0.0038(7) 0.0103(7)
C17 0.0549(12) 0.0444(11) 0.0384(10) 0.0227(9) 0.0039(9) 0.0174(9)

loop_
_atom_type_symbol
_atom_type_description
_atom_type_scat_dispersion_real
_atom_type_scat_dispersion_imag
_atom_type_scat_source
C C 0.0033 0.0016 'International Tables Vol C Tables 4.2.6.8 and 6.1.1.4'
H H 0.0000 0.0000 'International Tables Vol C Tables 4.2.6.8 and 6.1.1.4'
N N 0.0061 0.0033 'International Tables Vol C Tables 4.2.6.8 and 6.1.1.4'
O O 0.0106 0.0060 'International Tables Vol C Tables 4.2.6.8 and 6.1.1.4'
S S 0.1246 0.1234 'International Tables Vol C Tables 4.2.6.8 and 6.1.1.4'

loop_
_geom_angle_atom_site_label_1
_geom_angle_atom_site_label_2
_geom_angle_atom_site_label_3
_geom_angle
O2 S1 O1 118.13(8)
O2 S1 N2 109.05(8)
O1 S1 N2 104.50(8)
O2 S1 C7 109.51(8)
O1 S1 C7 108.35(7)
N2 S1 C7 106.66(8)
C1 N1 C2 120.79(15)
C1 N1 H1B 120(3)
C2 N1 H1B 118(3)
C1 N2 S1 124.89(12)
C1 N2 H2 123(2)
S1 N2 H2 111(2)
N1 C1 N2 114.16(15)
N1 C1 C5 120.73(15)
N2 C1 C5 125.09(16)
N1 C2 C3 121.08(17)
N1 C2 C6 116.58(16)
C3 C2 C6 122.34(17)
C2 C3 C4 118.23(17)
C2 C3 H3 120.9
C4 C3 H3 120.9
C5 C4 C3 120.78(17)
C5 C4 H4 119.6
C3 C4 H4 119.6
C4 C5 C1 118.37(17)
C4 C5 H5 120.8
C1 C5 H5 120.8
C2 C6 H6A 109.5
C2 C6 H6B 109.5
H6A C6 H6B 109.5
C2 C6 H6C 109.5
H6A C6 H6C 109.5
H6B C6 H6C 109.5
C12 C7 C8 120.64(15)
C12 C7 S1 117.65(12)
C8 C7 S1 121.64(12)
C9 C8 C7 117.74(15)
C9 C8 C13 115.93(15)
C7 C8 C13 126.32(15)
C10 C9 C8 122.99(16)
C10 C9 H9 118.5
C8 C9 H9 118.5
C9 C10 C11 117.89(16)
C9 C10 C14 120.38(17)
C11 C10 C14 121.72(17)
C12 C11 C10 122.45(16)
C12 C11 H11 118.8
C10 C11 H11 118.8
C11 C12 C7 118.30(15)
C11 C12 C15 116.72(15)
C7 C12 C15 124.97(15)
C8 C13 H13A 109.5
C8 C13 H13B 109.5
H13A C13 H13B 109.5
C8 C13 H13C 109.5
H13A C13 H13C 109.5
H13B C13 H13C 109.5
C10 C14 H14A 109.5
C10 C14 H14B 109.5
H14A C14 H14B 109.5
C10 C14 H14C 109.5
H14A C14 H14C 109.5
H14B C14 H14C 109.5
C12 C15 H15A 109.5
C12 C15 H15B 109.5
H15A C15 H15B 109.5
C12 C15 H15C 109.5
H15A C15 H15C 109.5
H15B C15 H15C 109.5
C16 O3 H1A 114(3)
O4 C16 O3 122.94(18)
O4 C16 C17 121.99(17)
O3 C16 C17 115.07(17)
C16 C17 H17A 109.5
C16 C17 H17B 109.5
H17A C17 H17B 109.5
C16 C17 H17C 109.5
H17A C17 H17C 109.5
H17B C17 H17C 109.5

loop_
_geom_bond_atom_site_label_1
_geom_bond_atom_site_label_2
_geom_bond_distance
S1 O2 1.4295(13)
S1 O1 1.4322(12)
S1 N2 1.6314(15)
S1 C7 1.7790(16)
N1 C1 1.337(2)
N1 C2 1.349(2)
N1 H1B 0.89(2)
N2 C1 1.384(2)
N2 H2 0.895(17)
C1 C5 1.395(2)
C2 C3 1.381(3)
C2 C6 1.503(3)
C3 C4 1.383(3)
C3 H3 0.9500
C4 C5 1.375(2)
C4 H4 0.9500
C5 H5 0.9500
C6 H6A 0.9800
C6 H6B 0.9800
C6 H6C 0.9800
C7 C12 1.413(2)
C7 C8 1.414(2)
C8 C9 1.390(2)
C8 C13 1.512(2)
C9 C10 1.384(3)
C9 H9 0.9500
C10 C11 1.389(3)
C10 C14 1.511(3)
C11 C12 1.388(2)
C11 H11 0.9500
C12 C15 1.510(2)
C13 H13A 0.9800
C13 H13B 0.9800
C13 H13C 0.9800
C14 H14A 0.9800
C14 H14B 0.9800
C14 H14C 0.9800
C15 H15A 0.9800
C15 H15B 0.9800
C15 H15C 0.9800
O3 C16 1.282(2)
O3 H1A 0.81(4)
O4 C16 1.232(2)
C16 C17 1.496(3)
C17 H17A 0.9800
C17 H17B 0.9800
C17 H17C 0.9800

loop_
_geom_torsion_atom_site_label_1
_geom_torsion_atom_site_label_2
_geom_torsion_atom_site_label_3
_geom_torsion_atom_site_label_4
_geom_torsion
O2 S1 N2 C1 -41.20(16)
O1 S1 N2 C1 -168.39(14)
C7 S1 N2 C1 76.98(16)
C2 N1 C1 N2 179.51(15)
C2 N1 C1 C5 0.8(3)
S1 N2 C1 N1 167.58(12)
S1 N2 C1 C5 -13.8(3)
C1 N1 C2 C3 0.6(3)
C1 N1 C2 C6 -179.07(16)
N1 C2 C3 C4 -1.4(3)
C6 C2 C3 C4 178.28(19)
C2 C3 C4 C5 0.8(3)
C3 C4 C5 C1 0.6(3)
N1 C1 C5 C4 -1.4(3)
N2 C1 C5 C4 -179.92(17)
O2 S1 C7 C12 178.69(12)
O1 S1 C7 C12 -51.18(15)
N2 S1 C7 C12 60.82(14)
O2 S1 C7 C8 -4.40(16)
O1 S1 C7 C8 125.73(14)
N2 S1 C7 C8 -122.28(14)
C12 C7 C8 C9 0.1(2)
S1 C7 C8 C9 -176.76(13)
C12 C7 C8 C13 178.45(16)
S1 C7 C8 C13 1.6(2)
C7 C8 C9 C10 0.0(3)
C13 C8 C9 C10 -178.55(18)
C8 C9 C10 C11 -0.2(3)
C8 C9 C10 C14 178.7(2)
C9 C10 C11 C12 0.4(3)
C14 C10 C11 C12 -178.5(2)
C10 C11 C12 C7 -0.3(3)
C10 C11 C12 C15 178.06(18)
C8 C7 C12 C11 0.1(2)
S1 C7 C12 C11 177.03(13)
C8 C7 C12 C15 -178.13(17)
S1 C7 C12 C15 -1.2(2)

_cod_database_fobs_code 2020019
